data_7056276
loop_
_publ_author_name
'Nikoli\'c, Stefan'
'\'Ciri\'c, Ivanka'
'Roller, Alexander'
'Lukes, Vladimir'
'Arion, Vladimir'
'Grguric-Sipka, Sanja'

_publ_section_title
;
 Conversion of hydrazides into N,N'-diacylhydrazines in the presence of
 ruthenium(II)-arene complex
;
_journal_name_full 'New J. Chem.'
_journal_paper_doi 10.1039/C7NJ00965H
_journal_year 2017
_chemical_formula_moiety '0.5(C13 H22 N2 O Ru), 1.5(Cl), 0.5(C13 H22 Cl N2 O Ru)'
_chemical_formula_sum 'C13 H22 Cl2 N2 O Ru'
_chemical_formula_weight 394.29
_chemical_name_systematic
;
[RuCl(propionylhydrazine)(?6-p-cymene)]Cl
;
_space_group_crystal_system monoclinic
_space_group_IT_number 14
_space_group_name_Hall '-P 2ybc'
_space_group_name_H-M_alt 'P 1 21/c 1'
_symmetry_space_group_name_Hall '-P 2ybc'
_symmetry_space_group_name_H-M 'P 1 21/c 1'
_atom_sites_solution_hydrogens mixed
_atom_sites_solution_primary direct
_audit_creation_date 2016-07-12
_audit_creation_method
;
Olex2 1.2
(compiled 2016.02.19 svn.r3266 for OlexSys, GUI svn.r5155)
;
_audit_update_record
;
2016-07-12 deposited with the CCDC.
2017-05-30 downloaded from the CCDC.
;
_cell_angle_alpha 90
_cell_angle_beta 103.2769(16)
_cell_angle_gamma 90
_cell_formula_units_Z 8
_cell_length_a 13.8233(6)
_cell_length_b 20.4127(9)
_cell_length_c 12.0459(5)
_cell_measurement_reflns_used 9728
_cell_measurement_temperature 100.0
_cell_measurement_theta_max 29.94
_cell_measurement_theta_min 2.26
_cell_volume 3308.2(2)
_computing_cell_refinement 'APEX2 v2013.6-2'
_computing_data_collection 'APEX2 v2013.6-2'
_computing_data_reduction 'APEX2 v2013.6-2'
_computing_molecular_graphics 'Olex2 (Dolomanov et al., 2009)'
_computing_publication_material 'Olex2 (Dolomanov et al., 2009)'
_computing_structure_refinement 'ShelXL (Sheldrick, 2015)'
_computing_structure_solution 'ShelXS (Sheldrick, 2008)'
_diffrn_ambient_temperature 100.0
_diffrn_measured_fraction_theta_full 1.000
_diffrn_measured_fraction_theta_max 1.000
_diffrn_measurement_device_type 'Bruker D8-Venture'
_diffrn_measurement_method '\f and \w scans'
_diffrn_radiation_type MoK\a
_diffrn_radiation_wavelength 0.71073
_diffrn_reflns_av_R_equivalents 0.1638
_diffrn_reflns_av_unetI/netI 0.0494
_diffrn_reflns_Laue_measured_fraction_full 1.000
_diffrn_reflns_Laue_measured_fraction_max 1.000
_diffrn_reflns_limit_h_max 16
_diffrn_reflns_limit_h_min -16
_diffrn_reflns_limit_k_max 24
_diffrn_reflns_limit_k_min -24
_diffrn_reflns_limit_l_max 14
_diffrn_reflns_limit_l_min -14
_diffrn_reflns_number 73955
_diffrn_reflns_point_group_measured_fraction_full 1.000
_diffrn_reflns_point_group_measured_fraction_max 1.000
_diffrn_reflns_theta_full 25.242
_diffrn_reflns_theta_max 25.349
_diffrn_reflns_theta_min 1.813
_diffrn_source 'INCOATEC microfocus sealed tube'
_diffrn_standards_number 0
_exptl_absorpt_coefficient_mu 1.265
_exptl_absorpt_correction_T_max 0.7460
_exptl_absorpt_correction_T_min 0.6938
_exptl_absorpt_correction_type multi-scan
_exptl_absorpt_process_details
;
SADABS-2012/1 (Bruker,2012) was used for absorption correction. 
wR2(int) was 0.0903 before and 0.0523 after correction. 
The Ratio of minimum to maximum transmission is 0.9300. 
The \l/2 correction factor is 0.0000.
;
_exptl_crystal_colour 'clear orange'
_exptl_crystal_colour_lustre clear
_exptl_crystal_colour_primary orange
_exptl_crystal_density_diffrn 1.583
_exptl_crystal_description block
_exptl_crystal_F_000 1600
_exptl_crystal_size_max 0.297
_exptl_crystal_size_mid 0.195
_exptl_crystal_size_min 0.08
_refine_diff_density_max 0.955
_refine_diff_density_min -0.942
_refine_diff_density_rms 0.107
_refine_ls_extinction_method none
_refine_ls_goodness_of_fit_ref 1.061
_refine_ls_hydrogen_treatment mixed
_refine_ls_matrix_type full
_refine_ls_number_parameters 414
_refine_ls_number_reflns 6072
_refine_ls_number_restraints 36
_refine_ls_restrained_S_all 1.063
_refine_ls_R_factor_all 0.0353
_refine_ls_R_factor_gt 0.0298
_refine_ls_shift/su_max 0.001
_refine_ls_shift/su_mean 0.000
_refine_ls_structure_factor_coef Fsqd
_refine_ls_weighting_details
;
 w=1/[\s^2^(Fo^2^)+(0.0428P)^2^+0.0437P]
 where P=(Fo^2^+2Fc^2^)/3
;
_refine_ls_weighting_scheme calc
_refine_ls_wR_factor_gt 0.0752
_refine_ls_wR_factor_ref 0.0782
_reflns_Friedel_coverage 0.000
_reflns_number_gt 5347
_reflns_number_total 6072
_reflns_threshold_expression 'I > 2\s(I)'
_cod_data_source_file c7nj00965h2.cif
_cod_data_source_block sagrpah_p21c
_cod_database_code 7056276
_shelxl_version_number 2013-2
_shelx_space_group_comment
;
The symmetry employed for this shelxl refinement is uniquely defined
by the following loop, which should always be used as a source of
symmetry information in preference to the above space-group names.
They are only intended as comments.
;
_shelx_estimated_absorpt_t_max 0.906
_shelx_estimated_absorpt_t_min 0.705

loop_
_space_group_symop_operation_xyz
'x, y, z'
'-x, y+1/2, -z+1/2'
'-x, -y, -z'
'x, -y-1/2, z-1/2'

loop_
_atom_site_label
_atom_site_type_symbol
_atom_site_fract_x
_atom_site_fract_y
_atom_site_fract_z
_atom_site_U_iso_or_equiv
_atom_site_adp_type
_atom_site_occupancy
_atom_site_site_symmetry_order
_atom_site_calc_flag
_atom_site_refinement_flags_posn
_atom_site_refinement_flags_occupancy
_atom_site_disorder_assembly
_atom_site_disorder_group
Ru1B Ru 0.70759(2) 0.45082(2) 0.42937(2) 0.01482(8) Uani 1 1 d . . . .
Cl1B Cl 0.66793(4) 0.56330(3) 0.45901(5) 0.01876(14) Uani 1 1 d . . . .
O1B O 0.68745(12) 0.47941(8) 0.25814(14) 0.0191(4) Uani 1 1 d . . . .
N1B N 0.84973(16) 0.48862(11) 0.42471(18) 0.0176(5) Uani 1 1 d . . . .
H1BA H 0.867(2) 0.5234(14) 0.466(2) 0.019(7) Uiso 1 1 d . . . .
H1BB H 0.893(2) 0.4624(13) 0.442(2) 0.017(7) Uiso 1 1 d . . . .
N2B N 0.84863(16) 0.50858(10) 0.31088(18) 0.0186(4) Uani 1 1 d . . . .
H2B H 0.906(2) 0.5216(14) 0.295(3) 0.033(8) Uiso 1 1 d . . . .
C1B C 0.76480(19) 0.50235(12) 0.2337(2) 0.0203(6) Uani 1 1 d . . . .
C2B C 0.7640(2) 0.52443(13) 0.1145(2) 0.0261(6) Uani 1 1 d . . . .
H2BA H 0.8319 0.5199 0.1016 0.031 Uiso 1 1 calc R . . .
H2BB H 0.7460 0.5714 0.1072 0.031 Uiso 1 1 calc R . . .
C3B C 0.6921(2) 0.48630(15) 0.0222(2) 0.0378(7) Uani 1 1 d . . . .
H3BA H 0.6899 0.5062 -0.0523 0.057 Uiso 1 1 calc GR . . .
H3BB H 0.6255 0.4874 0.0378 0.057 Uiso 1 1 calc GR . . .
H3BC H 0.7145 0.4408 0.0219 0.057 Uiso 1 1 calc GR . . .
C4B C 0.6803(3) 0.3473(2) 0.3799(4) 0.0161(9) Uani 0.727(3) 1 d D P A 1
C5B C 0.5898(4) 0.3780(3) 0.3915(6) 0.0168(11) Uani 0.727(3) 1 d D P A 1
H5B H 0.5327 0.3749 0.3304 0.020 Uiso 0.727(3) 1 calc R P A 1
C6B C 0.5830(5) 0.4121(4) 0.4893(5) 0.0175(11) Uani 0.727(3) 1 d D P A 1
H6B H 0.5220 0.4323 0.4936 0.021 Uiso 0.727(3) 1 calc R P A 1
C7B C 0.6677(3) 0.4171(3) 0.5844(5) 0.0224(13) Uani 0.727(3) 1 d D P A 1
C8B C 0.7568(3) 0.3865(2) 0.5728(4) 0.0208(11) Uani 0.727(3) 1 d D P A 1
H8B H 0.8135 0.3886 0.6345 0.025 Uiso 0.727(3) 1 calc R P A 1
C9B C 0.7639(3) 0.35305(19) 0.4727(4) 0.0166(9) Uani 0.727(3) 1 d D P A 1
H9B H 0.8255 0.3341 0.4675 0.020 Uiso 0.727(3) 1 calc R P A 1
C10B C 0.6854(3) 0.31058(17) 0.2717(3) 0.0252(8) Uani 0.727(3) 1 d . P A 1
H10B H 0.6269 0.3242 0.2107 0.030 Uiso 0.727(3) 1 calc R P A 1
C11B C 0.6753(4) 0.2372(2) 0.2924(4) 0.0453(14) Uani 0.727(3) 1 d . P A 1
H11A H 0.6685 0.2135 0.2203 0.068 Uiso 0.727(3) 1 calc GR P A 1
H11B H 0.6164 0.2295 0.3229 0.068 Uiso 0.727(3) 1 calc GR P A 1
H11C H 0.7346 0.2217 0.3473 0.068 Uiso 0.727(3) 1 calc GR P A 1
C12B C 0.7787(4) 0.3244(2) 0.2286(4) 0.0392(12) Uani 0.727(3) 1 d . P A 1
H12A H 0.8373 0.3099 0.2856 0.059 Uiso 0.727(3) 1 calc GR P A 1
H12B H 0.7837 0.3715 0.2154 0.059 Uiso 0.727(3) 1 calc GR P A 1
H12C H 0.7752 0.3007 0.1571 0.059 Uiso 0.727(3) 1 calc GR P A 1
C13B C 0.6619(4) 0.4551(2) 0.6889(3) 0.0339(10) Uani 0.727(3) 1 d D P A 1
H13A H 0.7289 0.4682 0.7294 0.051 Uiso 0.727(3) 1 calc GR P A 1
H13B H 0.6321 0.4277 0.7390 0.051 Uiso 0.727(3) 1 calc GR P A 1
H13C H 0.6209 0.4942 0.6668 0.051 Uiso 0.727(3) 1 calc GR P A 1
C4D C 0.7137(11) 0.3448(7) 0.4142(12) 0.0161(9) Uani 0.273(3) 1 d D P A 2
C5D C 0.6131(12) 0.3656(10) 0.3869(19) 0.0168(11) Uani 0.273(3) 1 d D P A 2
H5D H 0.5718 0.3549 0.3147 0.020 Uiso 0.273(3) 1 calc R P A 2
C6D C 0.5741(16) 0.4014(13) 0.4648(18) 0.0175(11) Uani 0.273(3) 1 d D P A 2
H6D H 0.5059 0.4134 0.4450 0.021 Uiso 0.273(3) 1 calc R P A 2
C7D C 0.6330(12) 0.4208(11) 0.5733(15) 0.0224(13) Uani 0.273(3) 1 d D P A 2
C8D C 0.7341(12) 0.4022(7) 0.5986(13) 0.0208(11) Uani 0.273(3) 1 d D P A 2
H8D H 0.7768 0.4157 0.6683 0.025 Uiso 0.273(3) 1 calc R P A 2
C9D C 0.7717(10) 0.3641(6) 0.5221(11) 0.0166(9) Uani 0.273(3) 1 d D P A 2
H9D H 0.8392 0.3505 0.5432 0.020 Uiso 0.273(3) 1 calc R P A 2
C10D C 0.7538(7) 0.3014(5) 0.3349(9) 0.0252(8) Uani 0.273(3) 1 d . P A 2
H10D H 0.8279 0.3034 0.3597 0.030 Uiso 0.273(3) 1 calc R P A 2
C11D C 0.7244(12) 0.2312(7) 0.3507(13) 0.0453(14) Uani 0.273(3) 1 d . P A 2
H11D H 0.6535 0.2293 0.3503 0.068 Uiso 0.273(3) 1 calc GR P A 2
H11E H 0.7633 0.2145 0.4237 0.068 Uiso 0.273(3) 1 calc GR P A 2
H11F H 0.7374 0.2042 0.2884 0.068 Uiso 0.273(3) 1 calc GR P A 2
C12D C 0.7274(11) 0.3209(7) 0.2140(13) 0.0392(12) Uani 0.273(3) 1 d . P A 2
H12D H 0.7456 0.2857 0.1672 0.059 Uiso 0.273(3) 1 calc GR P A 2
H12E H 0.7633 0.3610 0.2037 0.059 Uiso 0.273(3) 1 calc GR P A 2
H12F H 0.6557 0.3288 0.1907 0.059 Uiso 0.273(3) 1 calc GR P A 2
C13D C 0.5962(10) 0.4626(6) 0.6585(10) 0.0339(10) Uani 0.273(3) 1 d D P A 2
H13D H 0.5862 0.4351 0.7216 0.051 Uiso 0.273(3) 1 calc GR P A 2
H13E H 0.5331 0.4832 0.6211 0.051 Uiso 0.273(3) 1 calc GR P A 2
H13F H 0.6454 0.4966 0.6881 0.051 Uiso 0.273(3) 1 calc GR P A 2
Cl2 Cl 0.04369(4) 0.53975(3) 0.24436(5) 0.01708(14) Uani 1 1 d . . . .
H1AA H 0.154(2) 0.3735(13) 0.363(2) 0.021(8) Uiso 1 1 d . . . .
H2A H 0.104(2) 0.4416(14) 0.231(2) 0.028(8) Uiso 1 1 d . . . .
Ru1A Ru 0.22468(2) 0.27755(2) 0.26967(2) 0.01337(8) Uani 1 1 d . . . .
Cl1A Cl 0.35685(5) 0.33679(3) 0.21540(5) 0.02260(15) Uani 1 1 d . . . .
O1A O 0.13473(12) 0.31443(8) 0.11935(13) 0.0174(4) Uani 1 1 d . . . .
N1A N 0.18870(17) 0.37208(10) 0.31955(17) 0.0148(4) Uani 1 1 d . . . .
H1AB H 0.243(2) 0.3961(13) 0.345(2) 0.027(8) Uiso 1 1 d . . . .
N2A N 0.13070(16) 0.40509(10) 0.22266(17) 0.0187(5) Uani 1 1 d . . . .
C1A C 0.10443(18) 0.37151(11) 0.1278(2) 0.0184(5) Uani 1 1 d . . . .
C2A C 0.0335(2) 0.40259(13) 0.0284(2) 0.0261(6) Uani 1 1 d D . . .
H2AA H 0.0473 0.3870 -0.0442 0.031 Uiso 0.30(4) 1 calc R P B 1
H2AB H 0.0408 0.4508 0.0318 0.031 Uiso 0.30(4) 1 calc R P B 1
H2AC H 0.0614 0.4002 -0.0402 0.031 Uiso 0.70(4) 1 calc R P B 2
H2AD H 0.0243 0.4494 0.0452 0.031 Uiso 0.70(4) 1 calc R P B 2
C4A C 0.32527(19) 0.20489(12) 0.3705(2) 0.0216(6) Uani 1 1 d . . . .
C5A C 0.2813(2) 0.17864(12) 0.2599(2) 0.0261(6) Uani 1 1 d . . . .
H5A H 0.3227 0.1609 0.2144 0.031 Uiso 1 1 calc R . . .
C6A C 0.1780(2) 0.17891(11) 0.2185(2) 0.0270(6) Uani 1 1 d . . . .
H6A H 0.1506 0.1610 0.1452 0.032 Uiso 1 1 calc R . . .
C7A C 0.1129(2) 0.20528(12) 0.2832(2) 0.0226(6) Uani 1 1 d . . . .
C8A C 0.15692(19) 0.23049(11) 0.3920(2) 0.0192(5) Uani 1 1 d . . . .
H8A H 0.1155 0.2482 0.4375 0.023 Uiso 1 1 calc R . . .
C9A C 0.26127(19) 0.23005(11) 0.4353(2) 0.0193(5) Uani 1 1 d . . . .
H9A H 0.2884 0.2470 0.5094 0.023 Uiso 1 1 calc R . . .
C10A C 0.4371(2) 0.20727(14) 0.4085(3) 0.0319(7) Uani 1 1 d . . . .
H10A H 0.4636 0.2218 0.3419 0.038 Uiso 1 1 calc R . . .
C11A C 0.4759(2) 0.13710(15) 0.4404(3) 0.0482(9) Uani 1 1 d . . . .
H11G H 0.4487 0.1209 0.5036 0.072 Uiso 1 1 calc GR . . .
H11H H 0.5486 0.1377 0.4637 0.072 Uiso 1 1 calc GR . . .
H11I H 0.4549 0.1083 0.3742 0.072 Uiso 1 1 calc GR . . .
C12A C 0.4752(2) 0.25502(15) 0.5062(3) 0.0377(8) Uani 1 1 d . . . .
H12G H 0.4471 0.2986 0.4851 0.057 Uiso 1 1 calc GR . . .
H12H H 0.5479 0.2574 0.5214 0.057 Uiso 1 1 calc GR . . .
H12I H 0.4552 0.2398 0.5748 0.057 Uiso 1 1 calc GR . . .
C13A C 0.0042(2) 0.21192(13) 0.2339(3) 0.0335(7) Uani 1 1 d . . . .
H13G H -0.0209 0.2510 0.2655 0.050 Uiso 1 1 calc GR . . .
H13H H -0.0303 0.1730 0.2531 0.050 Uiso 1 1 calc GR . . .
H13I H -0.0078 0.2161 0.1509 0.050 Uiso 1 1 calc GR . . .
C3C C -0.0720(10) 0.3832(16) 0.035(2) 0.046(3) Uani 0.30(4) 1 d D P B 1
H3CA H -0.0807 0.3359 0.0236 0.069 Uiso 0.30(4) 1 calc GR P B 1
H3CB H -0.1203 0.4065 -0.0238 0.069 Uiso 0.30(4) 1 calc GR P B 1
H3CC H -0.0825 0.3948 0.1106 0.069 Uiso 0.30(4) 1 calc GR P B 1
C3A C -0.0670(5) 0.3676(7) 0.0051(13) 0.046(3) Uani 0.70(4) 1 d D P B 2
H3AA H -0.0942 0.3697 0.0733 0.069 Uiso 0.70(4) 1 calc GR P B 2
H3AB H -0.0582 0.3217 -0.0142 0.069 Uiso 0.70(4) 1 calc GR P B 2
H3AC H -0.1130 0.3890 -0.0586 0.069 Uiso 0.70(4) 1 calc GR P B 2
Cl3 Cl 0.02106(4) 0.38033(3) 0.45584(5) 0.01739(13) Uani 1 1 d . . . .

loop_
_atom_site_aniso_label
_atom_site_aniso_U_11
_atom_site_aniso_U_22
_atom_site_aniso_U_33
_atom_site_aniso_U_23
_atom_site_aniso_U_13
_atom_site_aniso_U_12
Ru1B 0.00834(12) 0.01752(13) 0.01809(13) -0.00175(7) 0.00200(8) -0.00197(7)
Cl1B 0.0146(3) 0.0205(3) 0.0213(3) -0.0026(2) 0.0043(2) 0.0010(2)
O1B 0.0139(9) 0.0241(9) 0.0197(9) -0.0036(7) 0.0045(7) -0.0042(7)
N1B 0.0122(11) 0.0154(11) 0.0239(12) -0.0036(9) 0.0015(9) 0.0006(10)
N2B 0.0139(11) 0.0198(11) 0.0233(12) -0.0021(8) 0.0070(9) -0.0037(9)
C1B 0.0235(14) 0.0154(12) 0.0232(14) -0.0065(10) 0.0079(11) -0.0026(11)
C2B 0.0308(16) 0.0257(14) 0.0243(14) -0.0025(11) 0.0114(12) -0.0080(12)
C3B 0.0468(19) 0.0410(17) 0.0236(15) -0.0062(13) 0.0040(14) -0.0130(15)
C4B 0.013(3) 0.0158(14) 0.018(3) -0.0015(18) 0.0016(16) -0.004(2)
C5B 0.011(3) 0.015(3) 0.0246(17) -0.003(2) 0.004(2) -0.0015(18)
C6B 0.0129(19) 0.018(3) 0.023(4) -0.0074(19) 0.008(2) -0.0071(19)
C7B 0.025(4) 0.0225(17) 0.0213(18) -0.0002(16) 0.009(3) -0.009(3)
C8B 0.019(2) 0.018(3) 0.022(3) 0.001(2) -0.0025(17) -0.0025(18)
C9B 0.0143(18) 0.0159(19) 0.021(3) -0.0009(18) 0.007(3) -0.0005(14)
C10B 0.0197(18) 0.0231(18) 0.033(2) -0.0068(15) 0.0066(15) -0.0016(15)
C11B 0.070(4) 0.028(2) 0.049(3) -0.017(3) 0.036(3) -0.018(3)
C12B 0.042(3) 0.035(2) 0.052(3) -0.0158(17) 0.035(3) -0.013(3)
C13B 0.050(3) 0.033(2) 0.022(2) -0.0023(16) 0.016(2) -0.008(2)
C4D 0.013(3) 0.0158(14) 0.018(3) -0.0015(18) 0.0016(16) -0.004(2)
C5D 0.011(3) 0.015(3) 0.0246(17) -0.003(2) 0.004(2) -0.0015(18)
C6D 0.0129(19) 0.018(3) 0.023(4) -0.0074(19) 0.008(2) -0.0071(19)
C7D 0.025(4) 0.0225(17) 0.0213(18) -0.0002(16) 0.009(3) -0.009(3)
C8D 0.019(2) 0.018(3) 0.022(3) 0.001(2) -0.0025(17) -0.0025(18)
C9D 0.0143(18) 0.0159(19) 0.021(3) -0.0009(18) 0.007(3) -0.0005(14)
C10D 0.0197(18) 0.0231(18) 0.033(2) -0.0068(15) 0.0066(15) -0.0016(15)
C11D 0.070(4) 0.028(2) 0.049(3) -0.017(3) 0.036(3) -0.018(3)
C12D 0.042(3) 0.035(2) 0.052(3) -0.0158(17) 0.035(3) -0.013(3)
C13D 0.050(3) 0.033(2) 0.022(2) -0.0023(16) 0.016(2) -0.008(2)
Cl2 0.0143(3) 0.0136(3) 0.0234(3) 0.0016(2) 0.0046(2) 0.0005(2)
Ru1A 0.01723(13) 0.01197(12) 0.01000(12) -0.00019(7) 0.00126(8) 0.00231(7)
Cl1A 0.0209(3) 0.0270(3) 0.0217(3) 0.0009(3) 0.0085(3) 0.0001(3)
O1A 0.0240(9) 0.0156(8) 0.0113(8) 0.0023(6) 0.0017(7) 0.0030(7)
N1A 0.0165(11) 0.0158(10) 0.0123(10) -0.0007(8) 0.0039(9) 0.0006(9)
N2A 0.0270(12) 0.0126(10) 0.0164(11) 0.0019(8) 0.0050(9) 0.0077(9)
C1A 0.0205(13) 0.0192(12) 0.0163(12) 0.0050(10) 0.0058(10) 0.0019(11)
C2A 0.0313(16) 0.0247(14) 0.0199(13) 0.0082(11) 0.0010(11) 0.0085(12)
C4A 0.0235(14) 0.0189(12) 0.0213(13) 0.0094(10) 0.0032(11) 0.0074(11)
C5A 0.0413(17) 0.0142(12) 0.0235(14) 0.0037(10) 0.0090(12) 0.0120(12)
C6A 0.0462(18) 0.0074(11) 0.0214(14) -0.0001(10) -0.0047(12) 0.0014(12)
C7A 0.0274(15) 0.0097(11) 0.0265(14) 0.0062(10) -0.0021(11) -0.0034(11)
C8A 0.0249(14) 0.0147(12) 0.0180(13) 0.0078(9) 0.0051(11) -0.0013(10)
C9A 0.0245(14) 0.0183(12) 0.0132(12) 0.0062(9) 0.0009(10) -0.0003(11)
C10A 0.0240(15) 0.0388(16) 0.0340(16) 0.0173(13) 0.0091(13) 0.0109(13)
C11A 0.0305(18) 0.048(2) 0.063(2) 0.0184(17) 0.0026(16) 0.0209(16)
C12A 0.0207(15) 0.0472(19) 0.0408(18) 0.0191(15) -0.0019(13) -0.0074(14)
C13A 0.0276(16) 0.0190(13) 0.0463(19) 0.0080(12) -0.0071(14) -0.0068(12)
C3C 0.0231(18) 0.088(6) 0.029(6) 0.032(4) 0.011(2) 0.015(3)
C3A 0.0231(18) 0.088(6) 0.029(6) 0.032(4) 0.011(2) 0.015(3)
Cl3 0.0149(3) 0.0184(3) 0.0187(3) 0.0003(2) 0.0036(2) 0.0023(2)

loop_
_atom_type_symbol
_atom_type_description
_atom_type_scat_dispersion_real
_atom_type_scat_dispersion_imag
_atom_type_scat_source
C C 0.0033 0.0016 'International Tables Vol C Tables 4.2.6.8 and 6.1.1.4'
H H 0.0000 0.0000 'International Tables Vol C Tables 4.2.6.8 and 6.1.1.4'
Cl Cl 0.1484 0.1585 'International Tables Vol C Tables 4.2.6.8 and 6.1.1.4'
N N 0.0061 0.0033 'International Tables Vol C Tables 4.2.6.8 and 6.1.1.4'
O O 0.0106 0.0060 'International Tables Vol C Tables 4.2.6.8 and 6.1.1.4'
Ru Ru -1.2594 0.8363 'International Tables Vol C Tables 4.2.6.8 and 6.1.1.4'

loop_
_geom_angle_atom_site_label_1
_geom_angle_atom_site_label_2
_geom_angle_atom_site_label_3
_geom_angle
O1B Ru1B N1B 77.75(7)
O1B Ru1B C4B 91.44(12)
O1B Ru1B C5B 93.44(19)
O1B Ru1B C6B 119.55(17)
O1B Ru1B C7B 158.13(11)
O1B Ru1B C8B 154.75(14)
O1B Ru1B C9B 116.94(13)
O1B Ru1B C4D 101.1(4)
O1B Ru1B C5D 93.1(6)
O1B Ru1B C8D 169.3(4)
O1B Ru1B C9D 132.7(4)
N1B Ru1B C4B 116.32(12)
N1B Ru1B C5B 153.60(12)
N1B Ru1B C6B 162.46(16)
N1B Ru1B C7B 123.78(12)
N1B Ru1B C8B 96.85(14)
N1B Ru1B C9B 93.31(12)
N1B Ru1B C4D 107.8(4)
N1B Ru1B C5D 142.9(4)
N1B Ru1B C8D 103.2(4)
N1B Ru1B C9D 92.2(4)
C5B Ru1B C4B 38.22(12)
C5B Ru1B C7B 68.8(2)
C6B Ru1B C4B 68.92(19)
C6B Ru1B C5B 37.39(14)
C6B Ru1B C7B 38.76(16)
C7B Ru1B C4B 82.36(19)
C8B Ru1B C4B 68.60(15)
C8B Ru1B C5B 80.5(2)
C8B Ru1B C6B 68.8(2)
C8B Ru1B C7B 38.17(14)
C8B Ru1B C9B 38.10(13)
C9B Ru1B C4B 37.85(11)
C9B Ru1B C5B 68.31(16)
C9B Ru1B C6B 81.5(2)
C9B Ru1B C7B 69.44(18)
C4D Ru1B C8D 68.3(4)
C5D Ru1B C4D 38.2(3)
C5D Ru1B C8D 79.7(7)
C5D Ru1B C9D 67.6(6)
C9D Ru1B C4D 38.1(2)
C9D Ru1B C8D 37.0(3)
C1B O1B Ru1B 113.84(15)
N2B N1B Ru1B 108.86(15)
C1B N2B N1B 117.7(2)
O1B C1B N2B 121.8(2)
O1B C1B C2B 120.9(2)
N2B C1B C2B 117.3(2)
C1B C2B C3B 113.8(2)
C5B C4B Ru1B 69.8(3)
C5B C4B C10B 120.9(4)
C9B C4B Ru1B 69.5(2)
C9B C4B C5B 117.3(4)
C9B C4B C10B 121.8(4)
C10B C4B Ru1B 131.8(3)
C4B C5B Ru1B 72.0(3)
C6B C5B Ru1B 70.9(5)
C6B C5B C4B 122.1(6)
C5B C6B Ru1B 71.7(4)
C5B C6B C7B 120.5(6)
C7B C6B Ru1B 71.1(4)
C6B C7B Ru1B 70.2(4)
C6B C7B C13B 120.9(4)
C8B C7B Ru1B 70.0(3)
C8B C7B C6B 117.2(4)
C8B C7B C13B 121.8(4)
C13B C7B Ru1B 129.1(4)
C7B C8B Ru1B 71.9(3)
C9B C8B Ru1B 71.3(3)
C9B C8B C7B 122.1(4)
C4B C9B Ru1B 72.6(2)
C8B C9B Ru1B 70.6(2)
C8B C9B C4B 120.7(4)
C4B C10B C11B 108.7(3)
C4B C10B C12B 114.3(3)
C12B C10B C11B 110.7(4)
C5D C4D Ru1B 70.6(11)
C5D C4D C10D 121.0(13)
C9D C4D Ru1B 70.8(8)
C9D C4D C5D 116.6(14)
C9D C4D C10D 122.3(11)
C10D C4D Ru1B 132.0(10)
C4D C5D Ru1B 71.3(10)
C6D C5D Ru1B 74.0(15)
C6D C5D C4D 120.7(19)
C5D C6D Ru1B 69.1(14)
C5D C6D C7D 122.4(19)
C7D C6D Ru1B 74.2(13)
C6D C7D Ru1B 69.1(14)
C6D C7D C13D 124.7(14)
C8D C7D Ru1B 68.9(10)
C8D C7D C6D 116.8(14)
C8D C7D C13D 118.4(13)
C13D C7D Ru1B 130.0(14)
C7D C8D Ru1B 74.6(11)
C9D C8D Ru1B 69.5(9)
C9D C8D C7D 120.6(14)
C4D C9D Ru1B 71.1(8)
C8D C9D Ru1B 73.5(10)
C8D C9D C4D 122.8(13)
C4D C10D C11D 109.3(10)
C12D C10D C4D 115.3(10)
C12D C10D C11D 111.5(10)
O1A Ru1A Cl1A 85.48(5)
O1A Ru1A N1A 77.60(7)
O1A Ru1A C4A 153.87(8)
O1A Ru1A C5A 115.93(8)
O1A Ru1A C6A 90.52(8)
O1A Ru1A C7A 91.02(8)
O1A Ru1A C8A 119.35(8)
O1A Ru1A C9A 157.65(8)
N1A Ru1A Cl1A 82.02(7)
N1A Ru1A C4A 128.24(9)
N1A Ru1A C5A 166.47(9)
N1A Ru1A C6A 149.03(10)
N1A Ru1A C7A 112.42(10)
N1A Ru1A C8A 92.59(9)
N1A Ru1A C9A 99.60(9)
C4A Ru1A Cl1A 93.78(7)
C5A Ru1A Cl1A 98.44(8)
C5A Ru1A C4A 38.28(10)
C6A Ru1A Cl1A 125.95(8)
C6A Ru1A C4A 68.81(10)
C6A Ru1A C5A 37.65(10)
C6A Ru1A C7A 38.41(10)
C6A Ru1A C9A 80.65(9)
C7A Ru1A Cl1A 164.07(8)
C7A Ru1A C4A 82.57(10)
C7A Ru1A C5A 69.18(10)
C7A Ru1A C9A 69.32(9)
C8A Ru1A Cl1A 152.99(7)
C8A Ru1A C4A 68.84(10)
C8A Ru1A C5A 80.85(10)
C8A Ru1A C6A 68.29(10)
C8A Ru1A C7A 38.13(9)
C8A Ru1A C9A 38.31(9)
C9A Ru1A Cl1A 116.32(7)
C9A Ru1A C4A 37.49(10)
C9A Ru1A C5A 67.97(10)
C1A O1A Ru1A 114.18(15)
N2A N1A Ru1A 108.90(14)
C1A N2A N1A 117.3(2)
O1A C1A N2A 121.8(2)
O1A C1A C2A 119.9(2)
N2A C1A C2A 118.2(2)
C1A C2A C3C 107.6(11)
C1A C2A C3A 110.4(4)
C5A C4A Ru1A 70.09(14)
C5A C4A C10A 118.7(3)
C9A C4A Ru1A 70.21(13)
C9A C4A C5A 117.8(2)
C9A C4A C10A 123.5(2)
C10A C4A Ru1A 128.31(18)
C4A C5A Ru1A 71.62(14)
C6A C5A Ru1A 70.50(14)
C6A C5A C4A 120.6(3)
C5A C6A Ru1A 71.85(15)
C5A C6A C7A 121.8(2)
C7A C6A Ru1A 71.11(14)
C6A C7A Ru1A 70.48(15)
C6A C7A C13A 121.5(2)
C8A C7A Ru1A 70.05(14)
C8A C7A C6A 117.1(2)
C8A C7A C13A 121.1(3)
C13A C7A Ru1A 125.38(17)
C7A C8A Ru1A 71.82(15)
C7A C8A C9A 121.7(2)
C9A C8A Ru1A 71.82(14)
C4A C9A Ru1A 72.30(14)
C4A C9A C8A 121.0(2)
C8A C9A Ru1A 69.87(13)
C4A C10A C11A 108.5(2)
C4A C10A C12A 113.7(2)
C12A C10A C11A 111.2(2)

loop_
_geom_bond_atom_site_label_1
_geom_bond_atom_site_label_2
_geom_bond_distance
Ru1B O1B 2.0997(17)
Ru1B N1B 2.124(2)
Ru1B C4B 2.203(4)
Ru1B C5B 2.174(7)
Ru1B C6B 2.164(9)
Ru1B C7B 2.177(7)
Ru1B C8B 2.152(5)
Ru1B C9B 2.162(4)
Ru1B C4D 2.175(15)
Ru1B C5D 2.17(2)
Ru1B C8D 2.221(16)
Ru1B C9D 2.171(13)
O1B C1B 1.263(3)
N1B N2B 1.427(3)
N2B C1B 1.315(3)
C1B C2B 1.502(4)
C2B C3B 1.524(4)
C4B C5B 1.433(4)
C4B C9B 1.417(4)
C4B C10B 1.520(5)
C5B C6B 1.391(5)
C6B C7B 1.441(5)
C7B C8B 1.416(5)
C7B C13B 1.496(5)
C8B C9B 1.408(5)
C10B C11B 1.529(6)
C10B C12B 1.523(6)
C4D C5D 1.419(8)
C4D C9D 1.417(7)
C4D C10D 1.500(17)
C5D C6D 1.392(8)
C6D C7D 1.427(7)
C7D C8D 1.412(7)
C7D C13D 1.510(9)
C8D C9D 1.394(8)
C10D C11D 1.513(16)
C10D C12D 1.473(19)
Ru1A Cl1A 2.4035(6)
Ru1A O1A 2.0874(15)
Ru1A N1A 2.114(2)
Ru1A C4A 2.198(2)
Ru1A C5A 2.178(2)
Ru1A C6A 2.161(2)
Ru1A C7A 2.169(3)
Ru1A C8A 2.146(2)
Ru1A C9A 2.171(2)
O1A C1A 1.250(3)
N1A N2A 1.425(3)
N2A C1A 1.311(3)
C1A C2A 1.503(3)
C2A C3C 1.531(9)
C2A C3A 1.529(5)
C4A C5A 1.435(4)
C4A C9A 1.405(4)
C4A C10A 1.509(4)
C5A C6A 1.400(4)
C6A C7A 1.424(4)
C7A C8A 1.409(4)
C7A C13A 1.490(4)
C8A C9A 1.417(4)
C10A C11A 1.546(4)
C10A C12A 1.526(4)

loop_
_geom_hbond_atom_site_label_D
_geom_hbond_atom_site_label_H
_geom_hbond_atom_site_label_A
_geom_hbond_distance_DH
_geom_hbond_distance_HA
_geom_hbond_distance_DA
_geom_hbond_angle_DHA
_geom_hbond_site_symmetry_A
N1B H1BA Cl3 0.87(3) 2.54(3) 3.352(2) 156(2) 3_666
N1B H1BB Cl3 0.80(3) 2.41(3) 3.198(2) 169(3) 1_655
N2B H2B Cl2 0.89(3) 2.16(3) 3.051(2) 172(3) 1_655
N1A H1AA Cl3 0.79(3) 2.36(3) 3.137(2) 167(3) .
N2A H2A Cl2 0.85(3) 2.19(3) 3.035(2) 175(3) .
N1A H1AB Cl1B 0.89(3) 2.54(3) 3.218(2) 133(2) 3_666

loop_
_geom_torsion_atom_site_label_1
_geom_torsion_atom_site_label_2
_geom_torsion_atom_site_label_3
_geom_torsion_atom_site_label_4
_geom_torsion
Ru1B O1B C1B N2B -1.5(3)
Ru1B O1B C1B C2B 179.23(18)
Ru1B N1B N2B C1B 1.7(3)
Ru1B C4B C5B C6B -52.4(7)
Ru1B C4B C9B C8B 53.8(4)
Ru1B C4B C10B C11B 170.9(3)
Ru1B C4B C10B C12B 46.8(5)
Ru1B C5B C6B C7B -53.7(7)
Ru1B C6B C7B C8B -53.5(6)
Ru1B C6B C7B C13B 124.5(6)
Ru1B C7B C8B C9B -52.9(5)
Ru1B C8B C9B C4B -54.7(4)
Ru1B C4D C5D C6D -57(2)
Ru1B C4D C9D C8D 54.6(15)
Ru1B C4D C10D C11D -171.4(10)
Ru1B C4D C10D C12D -44.9(15)
Ru1B C5D C6D C7D -54(3)
Ru1B C6D C7D C8D -51(2)
Ru1B C6D C7D C13D 125(2)
Ru1B C7D C8D C9D -54.3(17)
Ru1B C8D C9D C4D -53.6(14)
O1B C1B C2B C3B -31.0(4)
N1B N2B C1B O1B -0.2(3)
N1B N2B C1B C2B 179.1(2)
N2B C1B C2B C3B 149.6(2)
C4B C5B C6B Ru1B 52.9(6)
C4B C5B C6B C7B -0.8(12)
C5B C4B C9B Ru1B -52.5(5)
C5B C4B C9B C8B 1.3(7)
C5B C4B C10B C11B -99.4(6)
C5B C4B C10B C12B 136.5(5)
C5B C6B C7B Ru1B 54.0(7)
C5B C6B C7B C8B 0.5(12)
C5B C6B C7B C13B 178.5(7)
C6B C7B C8B Ru1B 53.6(6)
C6B C7B C8B C9B 0.7(10)
C7B C8B C9B Ru1B 53.1(5)
C7B C8B C9B C4B -1.6(8)
C9B C4B C5B Ru1B 52.4(4)
C9B C4B C5B C6B -0.1(10)
C9B C4B C10B C11B 80.9(5)
C9B C4B C10B C12B -43.3(6)
C10B C4B C5B Ru1B -127.4(4)
C10B C4B C5B C6B -179.8(6)
C10B C4B C9B Ru1B 127.2(4)
C10B C4B C9B C8B -179.0(4)
C13B C7B C8B Ru1B -124.3(6)
C13B C7B C8B C9B -177.2(5)
C4D C5D C6D Ru1B 56(2)
C4D C5D C6D C7D 2(4)
C5D C4D C9D Ru1B -55.4(15)
C5D C4D C9D C8D -1(3)
C5D C4D C10D C11D -80.4(19)
C5D C4D C10D C12D 46(2)
C5D C6D C7D Ru1B 52(2)
C5D C6D C7D C8D 0(4)
C5D C6D C7D C13D 177(2)
C6D C7D C8D Ru1B 51(2)
C6D C7D C8D C9D -3(3)
C7D C8D C9D Ru1B 56.7(19)
C7D C8D C9D C4D 3(3)
C9D C4D C5D Ru1B 55.5(14)
C9D C4D C5D C6D -2(3)
C9D C4D C10D C11D 96.0(16)
C9D C4D C10D C12D -137.5(14)
C10D C4D C5D Ru1B -128.0(14)
C10D C4D C5D C6D 175(2)
C10D C4D C9D Ru1B 128.1(14)
C10D C4D C9D C8D -177.2(14)
C13D C7D C8D Ru1B -125.1(19)
C13D C7D C8D C9D -179.4(15)
Ru1A O1A C1A N2A 2.2(3)
Ru1A O1A C1A C2A -175.92(18)
Ru1A N1A N2A C1A 5.2(3)
Ru1A C4A C5A C6A -52.7(2)
Ru1A C4A C9A C8A 52.2(2)
Ru1A C4A C10A C11A -161.2(2)
Ru1A C4A C10A C12A 74.5(3)
Ru1A C5A C6A C7A -52.8(2)
Ru1A C6A C7A C8A -54.00(19)
Ru1A C6A C7A C13A 120.2(2)
Ru1A C7A C8A C9A -53.9(2)
Ru1A C8A C9A C4A -53.3(2)
O1A C1A C2A C3C 86.8(14)
O1A C1A C2A C3A 67.1(8)
N1A N2A C1A O1A -5.2(4)
N1A N2A C1A C2A 172.9(2)
N2A C1A C2A C3C -91.4(14)
N2A C1A C2A C3A -111.1(8)
C4A C5A C6A Ru1A 53.2(2)
C4A C5A C6A C7A 0.4(4)
C5A C4A C9A Ru1A -53.2(2)
C5A C4A C9A C8A -1.1(3)
C5A C4A C10A C11A -74.8(3)
C5A C4A C10A C12A 160.9(2)
C5A C6A C7A Ru1A 53.2(2)
C5A C6A C7A C8A -0.8(3)
C5A C6A C7A C13A 173.4(2)
C6A C7A C8A Ru1A 54.21(19)
C6A C7A C8A C9A 0.3(3)
C7A C8A C9A Ru1A 53.9(2)
C7A C8A C9A C4A 0.7(3)
C9A C4A C5A Ru1A 53.29(19)
C9A C4A C5A C6A 0.6(4)
C9A C4A C10A C11A 108.5(3)
C9A C4A C10A C12A -15.8(4)
C10A C4A C5A Ru1A -123.6(2)
C10A C4A C5A C6A -176.3(2)
C10A C4A C9A Ru1A 123.5(2)
C10A C4A C9A C8A 175.7(2)
C13A C7A C8A Ru1A -120.0(2)
C13A C7A C8A C9A -173.9(2)
